data_2203989
loop_
_publ_author_name
'Xian-Zhong Sun'
'Bao-Yu Wang'
'Ling-Yun Zhong'

_publ_section_title
;
 \m-Tetravanadato-bis[bis(2,2'-bipyridine)cadmium(II)]
;
_journal_issue 8
_journal_name_full 'Acta Crystallographica Section E'
_journal_page_first m1100
_journal_page_last m1102
_journal_paper_doi 10.1107/S160053680401623X
_journal_volume 60
_journal_year 2004
_chemical_formula_iupac '[Cd2 V4 O12 (C10 H8 N2)4]'
_chemical_formula_moiety 'C40 H32 Cd2 N8 O12 V4'
_chemical_formula_sum 'C40 H32 Cd2 N8 O12 V4'
_chemical_formula_weight 1245.30
_chemical_name_systematic ?
_space_group_IT_number 73
_symmetry_cell_setting orthorhombic
_symmetry_space_group_name_Hall '-I 2b 2c'
_symmetry_space_group_name_H-M 'I b c a'
_atom_sites_solution_hydrogens geom
_atom_sites_solution_primary direct
_atom_sites_solution_secondary difmap
_audit_creation_method SHELXL-97
_cell_angle_alpha 90.00
_cell_angle_beta 90.00
_cell_angle_gamma 90.00
_cell_formula_units_Z 8
_cell_length_a 16.287(7)
_cell_length_b 17.201(9)
_cell_length_c 34.070(16)
_cell_measurement_reflns_used 25
_cell_measurement_temperature 293(2)
_cell_measurement_theta_max 26
_cell_measurement_theta_min 2
_cell_volume 9545(8)
_computing_cell_refinement 'R3m Software'
_computing_data_collection 'R3m Software (Siemens, 1990)'
_computing_data_reduction 'R3m Software'
_computing_molecular_graphics 'SHELXTL (Sheldrick, 1998)'
_computing_publication_material SHELXL97
_computing_structure_refinement 'SHELXL97 (Sheldrick, 1997)'
_computing_structure_solution 'SHELXS97 (Sheldrick, 1997)'
_diffrn_ambient_temperature 293(2)
_diffrn_measured_fraction_theta_full 1.000
_diffrn_measured_fraction_theta_max 1.000
_diffrn_measurement_device_type 'Siemens R3m'
_diffrn_measurement_method \w
_diffrn_radiation_monochromator graphite
_diffrn_radiation_source 'fine-focus sealed tube'
_diffrn_radiation_type MoK\a
_diffrn_radiation_wavelength 0.71073
_diffrn_reflns_av_R_equivalents 0.0741
_diffrn_reflns_av_sigmaI/netI 0.0762
_diffrn_reflns_limit_h_max 20
_diffrn_reflns_limit_h_min 0
_diffrn_reflns_limit_k_max 21
_diffrn_reflns_limit_k_min 0
_diffrn_reflns_limit_l_max 42
_diffrn_reflns_limit_l_min -1
_diffrn_reflns_number 4865
_diffrn_reflns_theta_full 26.02
_diffrn_reflns_theta_max 26.02
_diffrn_reflns_theta_min 2.10
_diffrn_standards_decay_% 0
_diffrn_standards_interval_count 200
_diffrn_standards_number 2
_exptl_absorpt_coefficient_mu 1.692
_exptl_absorpt_correction_T_max 0.823
_exptl_absorpt_correction_T_min 0.728
_exptl_absorpt_correction_type psi-scan
_exptl_absorpt_process_details '(North et al.,  1968)'
_exptl_crystal_colour brown
_exptl_crystal_density_diffrn 1.733
_exptl_crystal_density_method 'not measured'
_exptl_crystal_description block
_exptl_crystal_F_000 4896
_exptl_crystal_size_max 0.20
_exptl_crystal_size_mid 0.18
_exptl_crystal_size_min 0.12
_refine_diff_density_max 1.024
_refine_diff_density_min -0.950
_refine_ls_extinction_coef 0.00085(10)
_refine_ls_extinction_expression Fc^*^=kFc[1+0.001xFc^2^\l^3^/sin(2\q)]^-1/4^
_refine_ls_extinction_method SHELXL97
_refine_ls_goodness_of_fit_ref 1.006
_refine_ls_hydrogen_treatment constr
_refine_ls_matrix_type full
_refine_ls_number_parameters 300
_refine_ls_number_reflns 4707
_refine_ls_number_restraints 0
_refine_ls_restrained_S_all 1.006
_refine_ls_R_factor_all 0.1321
_refine_ls_R_factor_gt 0.0705
_refine_ls_shift/su_max 0.001
_refine_ls_shift/su_mean 0.000
_refine_ls_structure_factor_coef Fsqd
_refine_ls_weighting_details 'calc w = 1/[\s^2^(Fo^2^)+(0.1212P)^2^] where P = (Fo^2^+2Fc^2^)/3'
_refine_ls_weighting_scheme calc
_refine_ls_wR_factor_gt 0.1734
_refine_ls_wR_factor_ref 0.2100
_reflns_number_gt 2729
_reflns_number_total 4707
_reflns_threshold_expression I>2\s(I)
_cod_data_source_file cf6361.cif
_cod_data_source_block I
_cod_depositor_comments
;
The following automatic conversions were performed:
'_symmetry_cell_setting' value 'Orthorhombic' changed to 'orthorhombic'
according to '/home/saulius/struct/CIF-dictionaries/cif_core.dic'
dictionary named 'cif_core.dic' version 2.4.1 from 2010-06-29.

Automatic conversion script
Id: cif_fix_enum 1527 2010-12-29 10:47:43Z saulius 

The following automatic conversions were performed:

'_symmetry_cell_setting' value 'Orthorhombic' changed to
'orthorhombic' according to
/home/saulius/struct/CIF-dictionaries/cif_core.dic dictionary named
'cif_core.dic' version 2.4.1 from 2010-06-29.

Automatic conversion script
Id: cif_fix_values 1715 2011-07-08 13:25:40Z adriana 
;
_cod_database_code 2203989
_cod_database_fobs_code 2203989

loop_
_symmetry_equiv_pos_as_xyz
'x, y, z'
'-x+1/2, -y, z+1/2'
'-x, y+1/2, -z+1/2'
'x+1/2, -y+1/2, -z'
'x+1/2, y+1/2, z+1/2'
'-x+1, -y+1/2, z+1'
'-x+1/2, y+1, -z+1'
'x+1, -y+1, -z+1/2'
'-x, -y, -z'
'x-1/2, y, -z-1/2'
'x, -y-1/2, z-1/2'
'-x-1/2, y-1/2, z'
'-x+1/2, -y+1/2, -z+1/2'
'x, y+1/2, -z'
'x+1/2, -y, z'
'-x, y, z+1/2'

loop_
_atom_site_label
_atom_site_fract_x
_atom_site_fract_y
_atom_site_fract_z
_atom_site_U_iso_or_equiv
_atom_site_adp_type
_atom_site_calc_flag
_atom_site_refinement_flags
_atom_site_occupancy
_atom_site_type_symbol
Cd1 0.76193(4) 0.22365(4) 0.122200(19) 0.0436(3) Uani d . 1 Cd
V1 0.56374(9) 0.16781(9) 0.16295(5) 0.0416(4) Uani d . 1 V
V2 0.57714(9) 0.18058(9) 0.06668(5) 0.0451(4) Uani d . 1 V
N1 0.8166(4) 0.1062(5) 0.0966(2) 0.051(2) Uani d . 1 N
N2 0.8595(5) 0.1700(5) 0.1676(2) 0.054(2) Uani d . 1 N
N3 0.8493(6) 0.3091(5) 0.0868(3) 0.065(2) Uani d . 1 N
N4 0.7595(5) 0.3486(5) 0.1515(2) 0.054(2) Uani d . 1 N
O1 0.5000 0.2500 0.1737(4) 0.082(4) Uani d S 1 O
O2 0.5407(4) 0.0972(4) 0.1932(2) 0.065(2) Uani d . 1 O
O3 0.6636(4) 0.1891(4) 0.1680(2) 0.0600(18) Uani d . 1 O
O4 0.5483(4) 0.1342(4) 0.11307(19) 0.0598(18) Uani d . 1 O
O5 0.6675(4) 0.2230(4) 0.0728(2) 0.065(2) Uani d . 1 O
O6 0.5859(5) 0.1145(4) 0.0330(2) 0.074(2) Uani d . 1 O
O7 0.5000 0.2500 0.0523(3) 0.065(3) Uani d S 1 O
C1 0.7925(7) 0.0737(7) 0.0615(3) 0.073(3) Uani d . 1 C
H1A 0.7582 0.1017 0.0448 0.088 Uiso calc R 1 H
C2 0.8185(7) 0.0001(8) 0.0505(4) 0.085(4) Uani d . 1 C
H2A 0.8008 -0.0209 0.0268 0.102 Uiso calc R 1 H
C3 0.8710(8) -0.0426(8) 0.0745(4) 0.085(4) Uani d . 1 C
H3A 0.8876 -0.0923 0.0674 0.102 Uiso calc R 1 H
C4 0.8983(7) -0.0092(7) 0.1097(4) 0.075(3) Uani d . 1 C
H4A 0.9345 -0.0360 0.1259 0.089 Uiso calc R 1 H
C5 0.8703(5) 0.0650(6) 0.1202(3) 0.052(2) Uani d . 1 C
C6 0.8961(6) 0.1027(6) 0.1585(3) 0.052(2) Uani d . 1 C
C7 0.9533(7) 0.0694(7) 0.1835(4) 0.076(3) Uani d . 1 C
H7A 0.9796 0.0236 0.1762 0.092 Uiso calc R 1 H
C8 0.9718(8) 0.1034(9) 0.2193(4) 0.087(4) Uani d . 1 C
H8A 1.0093 0.0807 0.2364 0.104 Uiso calc R 1 H
C9 0.9328(8) 0.1720(9) 0.2288(4) 0.087(4) Uani d . 1 C
H9A 0.9424 0.1966 0.2527 0.104 Uiso calc R 1 H
C10 0.8784(7) 0.2033(7) 0.2013(3) 0.072(3) Uani d . 1 C
H10A 0.8538 0.2507 0.2071 0.087 Uiso calc R 1 H
C11 0.8851(8) 0.2876(7) 0.0529(4) 0.094(5) Uani d . 1 C
H11A 0.8781 0.2368 0.0441 0.113 Uiso calc R 1 H
C12 0.9327(9) 0.3389(7) 0.0301(4) 0.090(4) Uani d . 1 C
H12A 0.9581 0.3224 0.0071 0.108 Uiso calc R 1 H
C13 0.9402(8) 0.4149(8) 0.0432(4) 0.086(4) Uani d . 1 C
H13A 0.9701 0.4509 0.0287 0.103 Uiso calc R 1 H
C14 0.9025(7) 0.4370(7) 0.0784(3) 0.070(3) Uani d . 1 C
H14A 0.9080 0.4874 0.0879 0.084 Uiso calc R 1 H
C15 0.8567(6) 0.3820(5) 0.0989(3) 0.048(2) Uani d . 1 C
C16 0.8108(6) 0.4026(6) 0.1366(3) 0.051(2) Uani d . 1 C
C17 0.8208(7) 0.4743(6) 0.1554(3) 0.065(3) Uani d . 1 C
H17A 0.8571 0.5109 0.1453 0.078 Uiso calc R 1 H
C18 0.7770(7) 0.4909(7) 0.1891(4) 0.074(3) Uani d . 1 C
H18A 0.7839 0.5383 0.2019 0.089 Uiso calc R 1 H
C19 0.7234(8) 0.4368(7) 0.2034(4) 0.081(4) Uani d . 1 C
H19A 0.6932 0.4469 0.2260 0.097 Uiso calc R 1 H
C20 0.7145(7) 0.3662(6) 0.1838(3) 0.066(3) Uani d . 1 C
H20A 0.6766 0.3302 0.1931 0.079 Uiso calc R 1 H

loop_
_atom_site_aniso_label
_atom_site_aniso_U_11
_atom_site_aniso_U_22
_atom_site_aniso_U_33
_atom_site_aniso_U_12
_atom_site_aniso_U_13
_atom_site_aniso_U_23
Cd1 0.0442(4) 0.0397(4) 0.0470(4) -0.0004(3) 0.0005(3) -0.0027(3)
V1 0.0443(8) 0.0353(8) 0.0452(9) 0.0023(6) 0.0019(7) 0.0032(7)
V2 0.0442(9) 0.0494(10) 0.0419(9) 0.0087(7) -0.0041(7) -0.0050(8)
N1 0.046(4) 0.050(5) 0.058(5) 0.013(4) -0.005(4) -0.010(4)
N2 0.052(5) 0.066(6) 0.043(5) -0.005(4) -0.007(4) 0.002(4)
N3 0.075(6) 0.052(5) 0.067(6) -0.006(5) 0.021(5) -0.002(5)
N4 0.064(5) 0.041(5) 0.057(5) -0.006(4) 0.011(4) -0.003(4)
O1 0.092(8) 0.068(7) 0.085(8) 0.040(6) 0.000 0.000
O2 0.082(5) 0.054(4) 0.061(5) 0.000(4) 0.014(4) 0.007(4)
O3 0.052(4) 0.079(5) 0.049(4) -0.007(4) -0.001(3) 0.003(4)
O4 0.074(5) 0.053(4) 0.053(4) -0.020(3) -0.010(3) -0.001(3)
O5 0.052(4) 0.091(6) 0.051(4) -0.007(4) -0.012(3) 0.011(4)
O6 0.100(6) 0.062(5) 0.059(5) 0.022(4) -0.005(4) -0.017(4)
O7 0.062(6) 0.072(7) 0.060(6) 0.034(5) 0.000 0.000
C1 0.074(7) 0.074(8) 0.071(8) 0.021(6) -0.018(6) -0.026(7)
C2 0.076(8) 0.083(9) 0.094(10) 0.022(7) -0.017(7) -0.043(8)
C3 0.081(8) 0.077(9) 0.098(10) 0.020(7) -0.005(8) -0.035(8)
C4 0.060(7) 0.067(7) 0.096(9) 0.030(6) -0.008(6) -0.013(7)
C5 0.041(5) 0.048(5) 0.066(7) -0.001(4) 0.003(5) -0.002(5)
C6 0.045(5) 0.056(6) 0.054(6) 0.011(4) -0.005(4) 0.006(5)
C7 0.082(8) 0.063(8) 0.084(9) 0.008(6) -0.025(7) 0.008(7)
C8 0.078(8) 0.120(12) 0.063(8) -0.006(8) -0.031(7) 0.019(8)
C9 0.075(8) 0.124(12) 0.060(8) -0.021(8) -0.010(6) -0.007(8)
C10 0.075(7) 0.079(8) 0.064(7) 0.001(6) -0.025(6) -0.015(6)
C11 0.113(10) 0.073(9) 0.097(10) -0.018(7) 0.069(9) -0.015(7)
C12 0.124(11) 0.067(8) 0.079(9) 0.008(7) 0.059(8) 0.005(7)
C13 0.105(10) 0.073(9) 0.079(9) -0.012(7) 0.018(7) 0.021(7)
C14 0.082(8) 0.059(7) 0.068(8) -0.018(6) 0.024(6) -0.002(6)
C15 0.052(5) 0.039(5) 0.053(6) -0.001(4) 0.001(4) 0.007(5)
C16 0.049(6) 0.047(6) 0.057(6) -0.005(4) 0.002(5) -0.013(5)
C17 0.068(7) 0.055(7) 0.072(8) -0.022(5) 0.020(6) -0.007(6)
C18 0.089(8) 0.055(7) 0.078(9) -0.012(6) 0.013(7) -0.009(6)
C19 0.096(9) 0.067(8) 0.078(9) -0.013(7) 0.025(7) -0.018(7)
C20 0.082(7) 0.050(6) 0.067(7) -0.014(5) 0.026(6) -0.021(6)

loop_
_atom_type_symbol
_atom_type_description
_atom_type_scat_dispersion_real
_atom_type_scat_dispersion_imag
_atom_type_scat_source
C C 0.0033 0.0016 'International Tables Vol C Tables 4.2.6.8 and 6.1.1.4'
H H 0.0000 0.0000 'International Tables Vol C Tables 4.2.6.8 and 6.1.1.4'
N N 0.0061 0.0033 'International Tables Vol C Tables 4.2.6.8 and 6.1.1.4'
O O 0.0106 0.0060 'International Tables Vol C Tables 4.2.6.8 and 6.1.1.4'
V V 0.3005 0.5294 'International Tables Vol C Tables 4.2.6.8 and 6.1.1.4'
Cd Cd -0.8075 1.2024 'International Tables Vol C Tables 4.2.6.8 and 6.1.1.4'

loop_
_geom_angle_atom_site_label_1
_geom_angle_atom_site_label_2
_geom_angle_atom_site_label_3
_geom_angle_site_symmetry_3
_geom_angle
_geom_angle_publ_flag
O5 Cd1 O3 . 91.7(3) yes
O5 Cd1 N4 . 107.7(3) yes
O3 Cd1 N4 . 86.4(3) yes
O5 Cd1 N3 . 91.9(3) yes
O3 Cd1 N3 . 156.4(3) yes
N4 Cd1 N3 . 70.3(3) yes
O5 Cd1 N1 . 88.7(3) yes
O3 Cd1 N1 . 106.8(3) yes
N4 Cd1 N1 . 158.9(3) yes
N3 Cd1 N1 . 96.7(3) yes
O5 Cd1 N2 . 156.9(3) yes
O3 Cd1 N2 . 85.7(3) yes
N4 Cd1 N2 . 95.1(3) yes
N3 Cd1 N2 . 99.7(3) yes
N1 Cd1 N2 . 70.2(3) yes
O2 V1 O3 . 108.7(4) yes
O2 V1 O1 . 109.0(4) yes
O3 V1 O1 . 111.6(3) yes
O2 V1 O4 . 108.7(3) yes
O3 V1 O4 . 107.4(3) yes
O1 V1 O4 . 111.3(4) yes
O6 V2 O5 . 108.6(4) yes
O6 V2 O7 . 109.5(4) yes
O5 V2 O7 . 111.2(3) yes
O6 V2 O4 . 109.1(4) yes
O5 V2 O4 . 108.1(3) yes
O7 V2 O4 . 110.1(4) yes
C1 N1 C5 . 118.5(8) ?
C1 N1 Cd1 . 123.8(6) ?
C5 N1 Cd1 . 117.4(6) ?
C10 N2 C6 . 118.2(9) ?
C10 N2 Cd1 . 123.3(7) ?
C6 N2 Cd1 . 118.5(6) ?
C15 N3 C11 . 119.0(9) ?
C15 N3 Cd1 . 118.9(7) ?
C11 N3 Cd1 . 121.7(8) ?
C16 N4 C20 . 119.1(9) ?
C16 N4 Cd1 . 117.1(6) ?
C20 N4 Cd1 . 123.6(7) ?
V1 O1 V1 6_554 156.5(8) yes
V1 O3 Cd1 . 131.3(4) yes
V1 O4 V2 . 129.4(4) yes
V2 O5 Cd1 . 134.0(4) yes
V2 O7 V2 6_554 148.5(6) yes
N1 C1 C2 . 121.2(11) ?
N1 C1 H1A . 119.4 ?
C2 C1 H1A . 119.4 ?
C1 C2 C3 . 120.6(12) ?
C1 C2 H2A . 119.7 ?
C3 C2 H2A . 119.7 ?
C2 C3 C4 . 118.8(11) ?
C2 C3 H3A . 120.6 ?
C4 C3 H3A . 120.6 ?
C3 C4 C5 . 119.1(11) ?
C3 C4 H4A . 120.5 ?
C5 C4 H4A . 120.5 ?
N1 C5 C4 . 121.7(10) ?
N1 C5 C6 . 117.1(8) ?
C4 C5 C6 . 121.2(9) ?
N2 C6 C7 . 120.9(10) ?
N2 C6 C5 . 116.5(8) ?
C7 C6 C5 . 122.6(9) ?
C8 C7 C6 . 120.9(12) ?
C8 C7 H7A . 119.6 ?
C6 C7 H7A . 119.6 ?
C9 C8 C7 . 117.9(11) ?
C9 C8 H8A . 121.0 ?
C7 C8 H8A . 121.0 ?
C8 C9 C10 . 117.6(12) ?
C8 C9 H9A . 121.2 ?
C10 C9 H9A . 121.2 ?
N2 C10 C9 . 124.4(12) ?
N2 C10 H10A . 117.8 ?
C9 C10 H10A . 117.8 ?
N3 C11 C12 . 122.7(11) ?
N3 C11 H11A . 118.7 ?
C12 C11 H11A . 118.7 ?
C13 C12 C11 . 117.5(11) ?
C13 C12 H12A . 121.3 ?
C11 C12 H12A . 121.3 ?
C12 C13 C14 . 119.6(11) ?
C12 C13 H13A . 120.2 ?
C14 C13 H13A . 120.2 ?
C15 C14 C13 . 118.7(11) ?
C15 C14 H14A . 120.7 ?
C13 C14 H14A . 120.7 ?
N3 C15 C14 . 122.5(10) ?
N3 C15 C16 . 115.7(8) ?
C14 C15 C16 . 121.8(9) ?
N4 C16 C17 . 120.4(9) ?
N4 C16 C15 . 117.4(8) ?
C17 C16 C15 . 122.2(9) ?
C18 C17 C16 . 120.2(10) ?
C18 C17 H17A . 119.9 ?
C16 C17 H17A . 119.9 ?
C19 C18 C17 . 119.0(11) ?
C19 C18 H18A . 120.5 ?
C17 C18 H18A . 120.5 ?
C18 C19 C20 . 119.4(11) ?
C18 C19 H19A . 120.3 ?
C20 C19 H19A . 120.3 ?
N4 C20 C19 . 121.8(10) ?
N4 C20 H20A . 119.1 ?
C19 C20 H20A . 119.1 ?

loop_
_geom_bond_atom_site_label_1
_geom_bond_atom_site_label_2
_geom_bond_site_symmetry_2
_geom_bond_distance
_geom_bond_publ_flag
Cd1 O5 . 2.280(6) yes
Cd1 O3 . 2.313(7) yes
Cd1 N4 . 2.370(8) yes
Cd1 N3 . 2.373(9) yes
Cd1 N1 . 2.374(7) yes
Cd1 N2 . 2.401(8) yes
V1 O2 . 1.636(7) yes
V1 O3 . 1.676(7) yes
V1 O1 . 1.792(3) yes
V1 O4 . 1.813(7) yes
V2 O6 . 1.621(7) yes
V2 O5 . 1.655(7) yes
V2 O7 . 1.801(3) yes
V2 O4 . 1.832(7) yes
N1 C1 . 1.378(12) ?
N1 C5 . 1.382(12) ?
N2 C10 . 1.320(13) ?
N2 C6 . 1.338(12) ?
N3 C15 . 1.326(12) ?
N3 C11 . 1.348(14) ?
N4 C16 . 1.348(12) ?
N4 C20 . 1.356(12) ?
O1 V1 6_554 1.792(3) ?
O7 V2 6_554 1.801(3) ?
C1 C2 . 1.387(15) ?
C1 H1A . 0.930 ?
C2 C3 . 1.393(17) ?
C2 H2A . 0.930 ?
C3 C4 . 1.402(16) ?
C3 H3A . 0.930 ?
C4 C5 . 1.402(14) ?
C4 H4A . 0.930 ?
C5 C6 . 1.517(13) ?
C6 C7 . 1.389(14) ?
C7 C8 . 1.386(16) ?
C7 H7A . 0.930 ?
C8 C9 . 1.378(18) ?
C8 H8A . 0.930 ?
C9 C10 . 1.399(16) ?
C9 H9A . 0.930 ?
C10 H10A . 0.930 ?
C11 C12 . 1.408(16) ?
C11 H11A . 0.930 ?
C12 C13 . 1.387(17) ?
C12 H12A . 0.930 ?
C13 C14 . 1.399(16) ?
C13 H13A . 0.930 ?
C14 C15 . 1.392(13) ?
C14 H14A . 0.930 ?
C15 C16 . 1.528(13) ?
C16 C17 . 1.400(13) ?
C17 C18 . 1.381(15) ?
C17 H17A . 0.930 ?
C18 C19 . 1.365(16) ?
C18 H18A . 0.930 ?
C19 C20 . 1.393(14) ?
C19 H19A . 0.930 ?
C20 H20A . 0.930 ?
